data_1518581
loop_
_publ_author_name
'Xu, Yan-Shuang'
'Tang, Yu'
'Feng, He-Jing'
'Liu, Ji-Tian'
'Hsung, Richard P.'

_publ_section_title
;
 A Highly Regio- and Stereoselective Synthesis of \a-Fluorinated Imides
 via Fluorination of Chiral Enamides.
;
_journal_issue 3
_journal_name_full 'Organic letters'
_journal_page_first 572
_journal_page_last 575
_journal_paper_doi 10.1021/ol503591d
_journal_volume 17
_journal_year 2015
_chemical_absolute_configuration empirical
_chemical_formula_sum 'C14 H16 F N O3'
_chemical_formula_weight 265.28
_chemical_name_systematic
; 
 ? 
;
_space_group_IT_number 4
_symmetry_cell_setting monoclinic
_symmetry_space_group_name_Hall 'P 2yb'
_symmetry_space_group_name_H-M 'P 1 21 1'
_atom_sites_solution_hydrogens geom
_atom_sites_solution_primary direct
_atom_sites_solution_secondary difmap
_audit_creation_method SHELXL-97
_cell_angle_alpha 90.00
_cell_angle_beta 107.01(3)
_cell_angle_gamma 90.00
_cell_formula_units_Z 4
_cell_length_a 10.680(2)
_cell_length_b 10.806(2)
_cell_length_c 12.352(3)
_cell_measurement_temperature 293(2)
_cell_volume 1363.2(5)
_computing_structure_refinement 'SHELXL-97 (Sheldrick, 1997)'
_computing_structure_solution 'SHELXS-97 (Sheldrick, 1990)'
_diffrn_ambient_temperature 293(2)
_diffrn_measured_fraction_theta_full 0.995
_diffrn_measured_fraction_theta_max 0.995
_diffrn_radiation_monochromator graphite
_diffrn_radiation_source 'fine-focus sealed tube'
_diffrn_radiation_type MoK\a
_diffrn_radiation_wavelength 0.71073
_diffrn_reflns_av_R_equivalents 0.0868
_diffrn_reflns_av_sigmaI/netI 0.1427
_diffrn_reflns_limit_h_max 13
_diffrn_reflns_limit_h_min -13
_diffrn_reflns_limit_k_max 13
_diffrn_reflns_limit_k_min -14
_diffrn_reflns_limit_l_max 14
_diffrn_reflns_limit_l_min -16
_diffrn_reflns_number 13403
_diffrn_reflns_theta_full 27.48
_diffrn_reflns_theta_max 27.48
_diffrn_reflns_theta_min 2.99
_exptl_absorpt_coefficient_mu 0.100
_exptl_absorpt_correction_T_max 0.9852
_exptl_absorpt_correction_T_min 0.9755
_exptl_crystal_density_diffrn 1.293
_exptl_crystal_density_method 'not measured'
_exptl_crystal_description plate
_exptl_crystal_F_000 560
_exptl_crystal_size_max 0.25
_exptl_crystal_size_mid 0.20
_exptl_crystal_size_min 0.15
_refine_diff_density_max 0.200
_refine_diff_density_min -0.151
_refine_diff_density_rms 0.041
_refine_ls_abs_structure_details 'Flack H D (1983), Acta Cryst. A39, 876-881'
_refine_ls_abs_structure_Flack -1.0(13)
_refine_ls_extinction_coef 0.034(6)
_refine_ls_extinction_expression Fc^*^=kFc[1+0.001xFc^2^\l^3^/sin(2\q)]^-1/4^
_refine_ls_extinction_method SHELXL
_refine_ls_goodness_of_fit_ref 0.997
_refine_ls_hydrogen_treatment mixed
_refine_ls_matrix_type full
_refine_ls_number_parameters 344
_refine_ls_number_reflns 6112
_refine_ls_number_restraints 1
_refine_ls_restrained_S_all 0.997
_refine_ls_R_factor_all 0.1563
_refine_ls_R_factor_gt 0.0782
_refine_ls_shift/su_max 0.000
_refine_ls_shift/su_mean 0.000
_refine_ls_structure_factor_coef Fsqd
_refine_ls_weighting_details 'calc w=1/[\s^2^(Fo^2^)+(0.0800P)^2^+0.0000P] where P=(Fo^2^+2Fc^2^)/3'
_refine_ls_weighting_scheme calc
_refine_ls_wR_factor_gt 0.1602
_refine_ls_wR_factor_ref 0.1916
_reflns_number_gt 3236
_reflns_number_total 6112
_reflns_threshold_expression >2sigma(I)
_cod_data_source_file ol503591d_si_003.cif
_cod_data_source_block b
_cod_depositor_comments 'Adding full bibliography for 1518581--1518582.cif.'
_cod_original_cell_volume 1363.0(5)
_cod_original_sg_symbol_H-M P2(1)
_cod_database_code 1518581

loop_
_symmetry_equiv_pos_as_xyz
'x, y, z'
'-x, y+1/2, -z'

loop_
_atom_site_label
_atom_site_type_symbol
_atom_site_fract_x
_atom_site_fract_y
_atom_site_fract_z
_atom_site_U_iso_or_equiv
_atom_site_adp_type
_atom_site_occupancy
_atom_site_symmetry_multiplicity
_atom_site_calc_flag
_atom_site_refinement_flags
O1 O 0.7171(3) 0.9509(3) 0.6319(3) 0.0729(10) Uani 1 1 d .
N2 N 0.5994(3) 1.1210(3) 0.6368(3) 0.0478(9) Uani 1 1 d .
F1 F 0.9029(3) 1.0058(3) 0.8168(2) 0.0785(9) Uani 1 1 d .
O3 O 0.4596(3) 1.2755(3) 0.6100(3) 0.0784(11) Uani 1 1 d .
C1 C 0.9487(4) 1.2973(4) 0.7257(4) 0.0577(12) Uani 1 1 d .
H1A H 0.9180 1.3374 0.7796 0.069 Uiso 1 1 calc R
C6 C 0.9155(3) 1.1753(4) 0.6993(3) 0.0449(10) Uani 1 1 d .
C11 C 0.4827(4) 1.0724(4) 0.5529(3) 0.0498(11) Uani 1 1 d .
H11A H 0.5072 1.0378 0.4887 0.060 Uiso 1 1 calc R
C7 C 0.8322(4) 1.1066(4) 0.7570(3) 0.0496(11) Uani 1 1 d .
H7A H 0.8050 1.1618 0.8091 0.059 Uiso 1 1 calc R
O2 O 0.6397(3) 1.2929(3) 0.7538(3) 0.0838(12) Uani 1 1 d .
C8 C 0.7130(4) 1.0507(4) 0.6727(3) 0.0499(10) Uani 1 1 d .
C12 C 0.4135(4) 0.9737(4) 0.6028(4) 0.0539(11) Uani 1 1 d .
H12A H 0.4752 0.9050 0.6276 0.065 Uiso 1 1 calc R
C9 C 0.5755(5) 1.2350(4) 0.6768(5) 0.0618(12) Uani 1 1 d .
C5 C 0.9622(4) 1.1175(5) 0.6196(4) 0.0620(13) Uani 1 1 d .
H5A H 0.9407 1.0351 0.6013 0.074 Uiso 1 1 calc R
C4 C 1.0401(5) 1.1795(7) 0.5667(4) 0.0765(16) Uani 1 1 d .
H4A H 1.0707 1.1398 0.5127 0.092 Uiso 1 1 calc R
C2 C 1.0268(5) 1.3608(5) 0.6731(5) 0.0747(15) Uani 1 1 d .
H2A H 1.0482 1.4433 0.6907 0.090 Uiso 1 1 calc R
C10 C 0.4069(5) 1.1906(5) 0.5175(4) 0.0701(14) Uani 1 1 d .
H10A H 0.4194 1.2222 0.4479 0.084 Uiso 1 1 calc R
H10B H 0.3141 1.1772 0.5061 0.084 Uiso 1 1 calc R
C3 C 1.0723(5) 1.3008(6) 0.5945(5) 0.0779(17) Uani 1 1 d .
H3A H 1.1259 1.3429 0.5595 0.094 Uiso 1 1 calc R
C13 C 0.2964(5) 0.9236(5) 0.5100(4) 0.0749(15) Uani 1 1 d .
H13A H 0.3253 0.8940 0.4480 0.112 Uiso 1 1 calc R
H13B H 0.2333 0.9884 0.4840 0.112 Uiso 1 1 calc R
H13C H 0.2570 0.8568 0.5397 0.112 Uiso 1 1 calc R
C14 C 0.3762(5) 1.0181(6) 0.7063(4) 0.0792(15) Uani 1 1 d .
H14A H 0.4530 1.0470 0.7627 0.119 Uiso 1 1 calc R
H14B H 0.3381 0.9509 0.7366 0.119 Uiso 1 1 calc R
H14C H 0.3139 1.0843 0.6849 0.119 Uiso 1 1 calc R
N3 N 0.9256(3) 0.6928(3) 0.8720(3) 0.0486(9) Uani 1 1 d .
O5 O 0.8991(3) 0.6840(3) 0.6788(2) 0.0684(9) Uani 1 1 d .
O4 O 1.0758(3) 0.7848(4) 1.0132(3) 0.0754(10) Uani 1 1 d .
C20 C 1.2042(4) 0.7021(4) 0.8145(4) 0.0530(11) Uani 1 1 d .
F2 F 1.1907(3) 0.9015(3) 0.8870(2) 0.0792(9) Uani 1 1 d .
C25 C 0.8498(4) 0.6491(4) 0.9471(3) 0.0476(10) Uani 1 1 d .
H25A H 0.9092 0.6102 1.0143 0.057 Uiso 1 1 calc R
C23 C 0.8682(4) 0.6556(4) 0.7606(4) 0.0534(11) Uani 1 1 d .
O6 O 0.7677(3) 0.5811(3) 0.7576(2) 0.0624(9) Uani 1 1 d .
C21 C 1.1144(4) 0.8006(4) 0.8344(4) 0.0535(11) Uani 1 1 d .
H21A H 1.0540 0.8269 0.7619 0.064 Uiso 1 1 calc R
C26 C 0.7720(5) 0.7523(4) 0.9841(4) 0.0579(12) Uani 1 1 d .
H26A H 0.8342 0.8176 1.0194 0.070 Uiso 1 1 calc R
C22 C 1.0382(4) 0.7617(4) 0.9128(4) 0.0523(11) Uani 1 1 d .
C24 C 0.7660(5) 0.5497(5) 0.8720(4) 0.0616(12) Uani 1 1 d .
H24A H 0.8028 0.4681 0.8933 0.074 Uiso 1 1 calc R
H24B H 0.6773 0.5513 0.8777 0.074 Uiso 1 1 calc R
C15 C 1.2063(5) 0.6750(5) 0.7063(4) 0.0697(13) Uani 1 1 d .
H15A H 1.1494 0.7155 0.6450 0.084 Uiso 1 1 calc R
C27 C 0.6692(6) 0.8099(5) 0.8848(5) 0.0813(16) Uani 1 1 d .
H27A H 0.7103 0.8399 0.8304 0.122 Uiso 1 1 calc R
H27B H 0.6277 0.8775 0.9113 0.122 Uiso 1 1 calc R
H27C H 0.6048 0.7488 0.8500 0.122 Uiso 1 1 calc R
C28 C 0.7130(5) 0.7030(5) 1.0736(4) 0.0734(14) Uani 1 1 d .
H28A H 0.7813 0.6697 1.1356 0.110 Uiso 1 1 calc R
H28B H 0.6509 0.6391 1.0413 0.110 Uiso 1 1 calc R
H28C H 0.6698 0.7691 1.1003 0.110 Uiso 1 1 calc R
C16 C 1.2926(6) 0.5878(6) 0.6883(6) 0.0891(19) Uani 1 1 d .
H16A H 1.2941 0.5703 0.6150 0.107 Uiso 1 1 calc R
C18 C 1.3750(6) 0.5525(7) 0.8843(7) 0.0953(19) Uani 1 1 d .
H18A H 1.4321 0.5107 0.9446 0.114 Uiso 1 1 calc R
C17 C 1.3745(6) 0.5280(6) 0.7763(8) 0.095(2) Uani 1 1 d .
H17A H 1.4317 0.4690 0.7630 0.114 Uiso 1 1 calc R
C19 C 1.2891(5) 0.6411(5) 0.9038(5) 0.0767(15) Uani 1 1 d .
H19A H 1.2893 0.6589 0.9775 0.092 Uiso 1 1 calc R

loop_
_atom_site_aniso_label
_atom_site_aniso_U_11
_atom_site_aniso_U_22
_atom_site_aniso_U_33
_atom_site_aniso_U_23
_atom_site_aniso_U_13
_atom_site_aniso_U_12
O1 0.063(2) 0.051(2) 0.098(2) -0.0188(18) 0.0128(19) -0.0002(16)
N2 0.0453(18) 0.035(2) 0.059(2) -0.0068(16) 0.0089(17) -0.0029(16)
F1 0.0715(16) 0.0676(19) 0.0847(18) 0.0271(15) 0.0048(14) 0.0027(15)
O3 0.0633(19) 0.049(2) 0.111(3) -0.008(2) 0.0069(19) 0.0070(17)
C1 0.060(3) 0.053(3) 0.060(3) -0.001(2) 0.019(2) 0.007(2)
C6 0.039(2) 0.051(3) 0.0417(19) 0.0006(19) 0.0082(17) 0.0039(19)
C11 0.048(2) 0.050(3) 0.050(2) -0.0060(19) 0.0126(19) -0.009(2)
C7 0.048(2) 0.046(3) 0.053(2) 0.0047(19) 0.012(2) 0.009(2)
O2 0.071(2) 0.064(2) 0.104(3) -0.038(2) 0.007(2) -0.0024(19)
C8 0.050(2) 0.043(3) 0.057(2) -0.005(2) 0.017(2) -0.002(2)
C12 0.053(2) 0.049(3) 0.061(3) -0.005(2) 0.019(2) -0.007(2)
C9 0.052(3) 0.043(3) 0.087(3) -0.003(3) 0.015(3) -0.002(2)
C5 0.054(3) 0.069(3) 0.060(3) -0.009(2) 0.013(2) 0.004(2)
C4 0.057(3) 0.117(6) 0.062(3) 0.004(3) 0.027(2) 0.011(3)
C2 0.069(3) 0.061(4) 0.102(4) 0.019(3) 0.037(3) 0.001(3)
C10 0.061(3) 0.052(3) 0.085(3) 0.013(3) 0.003(3) -0.002(2)
C3 0.058(3) 0.099(5) 0.083(4) 0.035(3) 0.030(3) 0.005(3)
C13 0.066(3) 0.072(4) 0.084(3) -0.008(3) 0.018(3) -0.026(3)
C14 0.076(3) 0.097(4) 0.072(3) -0.001(3) 0.034(3) -0.019(3)
N3 0.0514(19) 0.053(2) 0.0457(18) 0.0001(16) 0.0208(17) -0.0059(18)
O5 0.074(2) 0.092(3) 0.0435(16) -0.0033(17) 0.0232(16) -0.0032(19)
O4 0.070(2) 0.103(3) 0.0558(19) -0.0125(18) 0.0214(17) -0.025(2)
C20 0.052(2) 0.045(3) 0.067(3) 0.002(2) 0.026(2) -0.010(2)
F2 0.090(2) 0.0571(17) 0.103(2) -0.0149(15) 0.0492(17) -0.0271(15)
C25 0.055(2) 0.043(3) 0.045(2) 0.0046(18) 0.0138(19) -0.005(2)
C23 0.056(2) 0.052(3) 0.052(3) -0.005(2) 0.014(2) 0.004(2)
O6 0.0650(18) 0.066(2) 0.0567(18) -0.0118(15) 0.0191(15) -0.0110(17)
C21 0.063(3) 0.046(3) 0.055(2) -0.001(2) 0.022(2) -0.007(2)
C26 0.073(3) 0.050(3) 0.058(3) 0.001(2) 0.030(2) -0.005(2)
C22 0.058(3) 0.054(3) 0.045(2) 0.000(2) 0.015(2) -0.004(2)
C24 0.071(3) 0.052(3) 0.064(3) -0.004(2) 0.024(2) -0.007(2)
C15 0.061(3) 0.081(4) 0.073(3) -0.011(3) 0.029(2) -0.009(3)
C27 0.099(4) 0.060(4) 0.098(4) 0.022(3) 0.049(3) 0.029(3)
C28 0.084(3) 0.075(4) 0.076(3) 0.003(3) 0.045(3) 0.002(3)
C16 0.073(3) 0.101(5) 0.108(4) -0.036(4) 0.049(3) -0.025(4)
C18 0.073(4) 0.085(5) 0.128(6) 0.028(4) 0.029(4) 0.008(3)
C17 0.073(4) 0.059(4) 0.164(7) -0.014(4) 0.052(4) -0.006(3)
C19 0.069(3) 0.081(4) 0.086(3) 0.015(3) 0.032(3) 0.008(3)

loop_
_atom_type_symbol
_atom_type_description
_atom_type_scat_dispersion_real
_atom_type_scat_dispersion_imag
_atom_type_scat_source
C C 0.0033 0.0016 'International Tables Vol C Tables 4.2.6.8 and 6.1.1.4'
H H 0.0000 0.0000 'International Tables Vol C Tables 4.2.6.8 and 6.1.1.4'
N N 0.0061 0.0033 'International Tables Vol C Tables 4.2.6.8 and 6.1.1.4'
O O 0.0106 0.0060 'International Tables Vol C Tables 4.2.6.8 and 6.1.1.4'
F F 0.0171 0.0103 'International Tables Vol C Tables 4.2.6.8 and 6.1.1.4'

loop_
_geom_angle_atom_site_label_1
_geom_angle_atom_site_label_2
_geom_angle_atom_site_label_3
_geom_angle
C9 N2 C8 127.6(4)
C9 N2 C11 111.4(4)
C8 N2 C11 120.8(3)
C9 O3 C10 110.8(4)
C6 C1 C2 120.8(5)
C6 C1 H1A 119.6
C2 C1 H1A 119.6
C1 C6 C5 118.7(4)
C1 C6 C7 120.7(4)
C5 C6 C7 120.5(4)
N2 C11 C10 100.1(3)
N2 C11 C12 112.1(3)
C10 C11 C12 115.3(4)
N2 C11 H11A 109.6
C10 C11 H11A 109.6
C12 C11 H11A 109.6
F1 C7 C6 109.4(3)
F1 C7 C8 105.4(3)
C6 C7 C8 111.7(3)
F1 C7 H7A 110.1
C6 C7 H7A 110.1
C8 C7 H7A 110.1
O1 C8 N2 119.6(4)
O1 C8 C7 121.5(4)
N2 C8 C7 118.7(4)
C11 C12 C13 109.4(4)
C11 C12 C14 113.3(4)
C13 C12 C14 112.6(4)
C11 C12 H12A 107.1
C13 C12 H12A 107.1
C14 C12 H12A 107.1
O2 C9 O3 122.5(4)
O2 C9 N2 129.8(4)
O3 C9 N2 107.7(4)
C4 C5 C6 121.0(5)
C4 C5 H5A 119.5
C6 C5 H5A 119.5
C3 C4 C5 119.3(5)
C3 C4 H4A 120.3
C5 C4 H4A 120.3
C3 C2 C1 119.2(5)
C3 C2 H2A 120.4
C1 C2 H2A 120.4
O3 C10 C11 104.8(3)
O3 C10 H10A 110.8
C11 C10 H10A 110.8
O3 C10 H10B 110.8
C11 C10 H10B 110.8
H10A C10 H10B 108.9
C2 C3 C4 120.9(5)
C2 C3 H3A 119.5
C4 C3 H3A 119.5
C12 C13 H13A 109.5
C12 C13 H13B 109.5
H13A C13 H13B 109.5
C12 C13 H13C 109.5
H13A C13 H13C 109.5
H13B C13 H13C 109.5
C12 C14 H14A 109.5
C12 C14 H14B 109.5
H14A C14 H14B 109.5
C12 C14 H14C 109.5
H14A C14 H14C 109.5
H14B C14 H14C 109.5
C23 N3 C22 127.0(4)
C23 N3 C25 111.4(3)
C22 N3 C25 121.6(3)
C19 C20 C15 118.9(5)
C19 C20 C21 120.8(4)
C15 C20 C21 120.2(4)
N3 C25 C26 113.5(3)
N3 C25 C24 100.1(3)
C26 C25 C24 114.7(4)
N3 C25 H25A 109.4
C26 C25 H25A 109.4
C24 C25 H25A 109.4
O5 C23 O6 123.6(4)
O5 C23 N3 127.8(4)
O6 C23 N3 108.6(4)
C23 O6 C24 110.6(3)
F2 C21 C22 105.8(3)
F2 C21 C20 108.3(3)
C22 C21 C20 113.6(4)
F2 C21 H21A 109.7
C22 C21 H21A 109.7
C20 C21 H21A 109.7
C25 C26 C28 109.7(4)
C25 C26 C27 112.5(4)
C28 C26 C27 112.0(4)
C25 C26 H26A 107.4
C28 C26 H26A 107.4
C27 C26 H26A 107.4
O4 C22 N3 118.5(4)
O4 C22 C21 121.6(4)
N3 C22 C21 119.8(3)
O6 C24 C25 104.7(3)
O6 C24 H24A 110.8
C25 C24 H24A 110.8
O6 C24 H24B 110.8
C25 C24 H24B 110.8
H24A C24 H24B 108.9
C20 C15 C16 120.2(5)
C20 C15 H15A 119.9
C16 C15 H15A 119.9
C26 C27 H27A 109.5
C26 C27 H27B 109.5
H27A C27 H27B 109.5
C26 C27 H27C 109.5
H27A C27 H27C 109.5
H27B C27 H27C 109.5
C26 C28 H28A 109.5
C26 C28 H28B 109.5
H28A C28 H28B 109.5
C26 C28 H28C 109.5
H28A C28 H28C 109.5
H28B C28 H28C 109.5
C17 C16 C15 120.4(6)
C17 C16 H16A 119.8
C15 C16 H16A 119.8
C17 C18 C19 119.3(6)
C17 C18 H18A 120.3
C19 C18 H18A 120.3
C16 C17 C18 121.0(6)
C16 C17 H17A 119.5
C18 C17 H17A 119.5
C20 C19 C18 120.2(5)
C20 C19 H19A 119.9
C18 C19 H19A 119.9

loop_
_geom_bond_atom_site_label_1
_geom_bond_atom_site_label_2
_geom_bond_distance
O1 C8 1.197(5)
N2 C9 1.379(6)
N2 C8 1.389(5)
N2 C11 1.465(5)
F1 C7 1.406(5)
O3 C9 1.344(5)
O3 C10 1.445(6)
C1 C6 1.380(6)
C1 C2 1.381(7)
C1 H1A 0.9300
C6 C5 1.377(6)
C6 C7 1.490(6)
C11 C10 1.507(6)
C11 C12 1.527(6)
C11 H11A 0.9800
C7 C8 1.515(6)
C7 H7A 0.9800
O2 C9 1.177(5)
C12 C13 1.527(6)
C12 C14 1.523(7)
C12 H12A 0.9800
C5 C4 1.374(7)
C5 H5A 0.9300
C4 C3 1.373(9)
C4 H4A 0.9300
C2 C3 1.369(8)
C2 H2A 0.9300
C10 H10A 0.9700
C10 H10B 0.9700
C3 H3A 0.9300
C13 H13A 0.9600
C13 H13B 0.9600
C13 H13C 0.9600
C14 H14A 0.9600
C14 H14B 0.9600
C14 H14C 0.9600
N3 C23 1.392(5)
N3 C22 1.378(5)
N3 C25 1.475(5)
O5 C23 1.190(5)
O4 C22 1.212(5)
C20 C19 1.374(6)
C20 C15 1.375(6)
C20 C21 1.501(6)
F2 C21 1.402(5)
C25 C26 1.537(6)
C25 C24 1.526(6)
C25 H25A 0.9800
C23 O6 1.333(5)
O6 C24 1.459(5)
C21 C22 1.496(6)
C21 H21A 0.9800
C26 C28 1.520(6)
C26 C27 1.519(7)
C26 H26A 0.9800
C24 H24A 0.9700
C24 H24B 0.9700
C15 C16 1.380(8)
C15 H15A 0.9300
C27 H27A 0.9600
C27 H27B 0.9600
C27 H27C 0.9600
C28 H28A 0.9600
C28 H28B 0.9600
C28 H28C 0.9600
C16 C17 1.344(9)
C16 H16A 0.9300
C18 C17 1.359(9)
C18 C19 1.395(9)
C18 H18A 0.9300
C17 H17A 0.9300
C19 H19A 0.9300

loop_
_geom_torsion_atom_site_label_1
_geom_torsion_atom_site_label_2
_geom_torsion_atom_site_label_3
_geom_torsion_atom_site_label_4
_geom_torsion
C2 C1 C6 C5 0.2(6)
C2 C1 C6 C7 179.4(4)
C9 N2 C11 C10 20.7(5)
C8 N2 C11 C10 -163.5(4)
C9 N2 C11 C12 -102.1(4)
C8 N2 C11 C12 73.7(5)
C1 C6 C7 F1 -118.4(4)
C5 C6 C7 F1 60.8(5)
C1 C6 C7 C8 125.3(4)
C5 C6 C7 C8 -55.5(5)
C9 N2 C8 O1 177.6(5)
C11 N2 C8 O1 2.5(6)
C9 N2 C8 C7 -6.7(6)
C11 N2 C8 C7 178.2(4)
F1 C7 C8 O1 -32.1(6)
C6 C7 C8 O1 86.6(5)
F1 C7 C8 N2 152.3(4)
C6 C7 C8 N2 -89.0(4)
N2 C11 C12 C13 -177.7(4)
C10 C11 C12 C13 68.6(5)
N2 C11 C12 C14 55.8(5)
C10 C11 C12 C14 -57.9(5)
C10 O3 C9 O2 175.7(5)
C10 O3 C9 N2 -3.9(5)
C8 N2 C9 O2 -6.4(8)
C11 N2 C9 O2 169.0(5)
C8 N2 C9 O3 173.0(4)
C11 N2 C9 O3 -11.5(5)
C1 C6 C5 C4 -0.2(6)
C7 C6 C5 C4 -179.4(4)
C6 C5 C4 C3 0.4(7)
C6 C1 C2 C3 -0.6(7)
C9 O3 C10 C11 16.8(5)
N2 C11 C10 O3 -21.4(5)
C12 C11 C10 O3 99.0(4)
C1 C2 C3 C4 0.8(8)
C5 C4 C3 C2 -0.7(8)
C23 N3 C25 C26 -106.1(4)
C22 N3 C25 C26 73.7(5)
C23 N3 C25 C24 16.6(4)
C22 N3 C25 C24 -163.5(4)
C22 N3 C23 O5 -6.4(7)
C25 N3 C23 O5 173.4(4)
C22 N3 C23 O6 174.3(4)
C25 N3 C23 O6 -5.8(5)
O5 C23 O6 C24 171.9(4)
N3 C23 O6 C24 -8.8(5)
C19 C20 C21 F2 67.0(5)
C15 C20 C21 F2 -110.4(4)
C19 C20 C21 C22 -50.2(6)
C15 C20 C21 C22 132.4(4)
N3 C25 C26 C28 -172.0(3)
C24 C25 C26 C28 73.7(4)
N3 C25 C26 C27 62.5(5)
C24 C25 C26 C27 -51.8(5)
C23 N3 C22 O4 -179.1(4)
C25 N3 C22 O4 1.0(6)
C23 N3 C22 C21 -2.1(6)
C25 N3 C22 C21 178.1(4)
F2 C21 C22 O4 -23.7(6)
C20 C21 C22 O4 95.0(5)
F2 C21 C22 N3 159.3(4)
C20 C21 C22 N3 -82.0(5)
C23 O6 C24 C25 19.2(5)
N3 C25 C24 O6 -20.4(4)
C26 C25 C24 O6 101.5(4)
C19 C20 C15 C16 0.0(7)
C21 C20 C15 C16 177.4(4)
C20 C15 C16 C17 0.5(8)
C15 C16 C17 C18 -0.5(9)
C19 C18 C17 C16 0.0(9)
C15 C20 C19 C18 -0.5(8)
C21 C20 C19 C18 -177.9(5)
C17 C18 C19 C20 0.5(9)
